data_7015620
loop_
_publ_author_name
'Zhu, Yan-Yu'
'Sun, Zhen-Gang'
'Tong, Fei'
'Liu, Zhong-Min'
'Huang, Cui-Ying'
'Wang, Wei-Nan'
'Jiao, Cheng-Qi'
'Wang, Cheng-Lin'
'Li, Chao'
'Chen, Kai'

_publ_section_title
;
 Hydrothermal synthesis, crystal structures, and luminescent properties
 of a series of new lanthanide oxalatophosphonates with a layer
 architecture.
;
_journal_issue 20
_journal_name_full 'Dalton transactions (Cambridge, England : 2003)'
_journal_page_first 5584
_journal_page_last 5590
_journal_paper_doi 10.1039/c0dt01781g
_journal_volume 40
_journal_year 2011
_chemical_formula_sum 'C11 H18 N O12 P2 Pr'
_chemical_formula_weight 559.11
_chemical_name_systematic
;
?
;
_space_group_IT_number 15
_symmetry_cell_setting monoclinic
_symmetry_space_group_name_Hall '-C 2yc'
_symmetry_space_group_name_H-M 'C 1 2/c 1'
_atom_sites_solution_hydrogens geom
_atom_sites_solution_primary direct
_atom_sites_solution_secondary difmap
_audit_creation_method SHELXL-97
_cell_angle_alpha 90.00
_cell_angle_beta 126.941(2)
_cell_angle_gamma 90.00
_cell_formula_units_Z 8
_cell_length_a 28.101(4)
_cell_length_b 9.0522(13)
_cell_length_c 17.536(3)
_cell_measurement_reflns_used 1614
_cell_measurement_temperature 295(2)
_cell_measurement_theta_max 23.11
_cell_measurement_theta_min 2.32
_cell_volume 3565.3(9)
_computing_cell_refinement 'Bruker SMART'
_computing_data_collection 'Bruker SMART'
_computing_data_reduction 'Bruker SHELXTL'
_computing_molecular_graphics 'Bruker SHELXTL'
_computing_publication_material 'Bruker SHELXTL'
_computing_structure_refinement 'SHELXL-97 (Sheldrick, 1997)'
_computing_structure_solution 'SHELXS-97 (Sheldrick, 1990)'
_diffrn_ambient_temperature 295(2)
_diffrn_measured_fraction_theta_full 0.998
_diffrn_measured_fraction_theta_max 0.998
_diffrn_measurement_device_type 'Smart Apex II CCD'
_diffrn_measurement_method 'omega scans'
_diffrn_radiation_monochromator graphite
_diffrn_radiation_source 'fine-focus sealed tube'
_diffrn_radiation_type MoK\a
_diffrn_radiation_wavelength 0.71073
_diffrn_reflns_av_R_equivalents 0.0579
_diffrn_reflns_av_sigmaI/netI 0.0738
_diffrn_reflns_limit_h_max 35
_diffrn_reflns_limit_h_min -27
_diffrn_reflns_limit_k_max 10
_diffrn_reflns_limit_k_min -11
_diffrn_reflns_limit_l_max 22
_diffrn_reflns_limit_l_min -22
_diffrn_reflns_number 9786
_diffrn_reflns_theta_full 26.49
_diffrn_reflns_theta_max 26.49
_diffrn_reflns_theta_min 1.81
_diffrn_standards_decay_% 0
_diffrn_standards_interval_count 0
_diffrn_standards_interval_time 0
_diffrn_standards_number 0
_exptl_absorpt_coefficient_mu 2.977
_exptl_absorpt_correction_T_max 0.9374
_exptl_absorpt_correction_T_min 0.8534
_exptl_absorpt_correction_type empirical
_exptl_absorpt_process_details sadabs
_exptl_crystal_colour green
_exptl_crystal_density_diffrn 2.083
_exptl_crystal_density_method 'not measured'
_exptl_crystal_description plate
_exptl_crystal_F_000 2208
_exptl_crystal_size_max 0.06
_exptl_crystal_size_mid 0.04
_exptl_crystal_size_min 0.02
_refine_diff_density_max 0.728
_refine_diff_density_min -0.904
_refine_diff_density_rms 0.172
_refine_ls_extinction_method none
_refine_ls_goodness_of_fit_ref 0.996
_refine_ls_hydrogen_treatment constr
_refine_ls_matrix_type full
_refine_ls_number_parameters 244
_refine_ls_number_reflns 3687
_refine_ls_number_restraints 0
_refine_ls_restrained_S_all 0.996
_refine_ls_R_factor_all 0.0622
_refine_ls_R_factor_gt 0.0392
_refine_ls_shift/su_max 0.001
_refine_ls_shift/su_mean 0.000
_refine_ls_structure_factor_coef Fsqd
_refine_ls_weighting_details 'calc w=1/[\s^2^(Fo^2^)+(0.0262P)^2^+0.0000P] where P=(Fo^2^+2Fc^2^)/3'
_refine_ls_weighting_scheme calc
_refine_ls_wR_factor_gt 0.0696
_refine_ls_wR_factor_ref 0.0785
_reflns_number_gt 2728
_reflns_number_total 3687
_reflns_threshold_expression >2sigma(I)
_cod_data_source_file c0dt01781g.txt
_cod_data_source_block szg94
_cod_depositor_comments
;
The following automatic conversions were performed:
'_symmetry_cell_setting' value 'Monoclinic' changed to 'monoclinic'
according to '/home/saulius/struct/CIF-dictionaries/cif_core.dic'
dictionary named 'cif_core.dic' version 2.4.1 from 2010-06-29.

Automatic conversion script
Id: cif_fix_enum 1555 2011-01-17 13:19:09Z saulius 
;
_cod_original_cell_volume 3565.1(9)
_cod_original_sg_symbol_H-M C2/c
_cod_database_code 7015620

loop_
_symmetry_equiv_pos_as_xyz
'x, y, z'
'-x, y, -z+1/2'
'x+1/2, y+1/2, z'
'-x+1/2, y+1/2, -z+1/2'
'-x, -y, -z'
'x, -y, z-1/2'
'-x+1/2, -y+1/2, -z'
'x+1/2, -y+1/2, z-1/2'

loop_
_atom_site_label
_atom_site_type_symbol
_atom_site_fract_x
_atom_site_fract_y
_atom_site_fract_z
_atom_site_U_iso_or_equiv
_atom_site_adp_type
_atom_site_occupancy
_atom_site_symmetry_multiplicity
_atom_site_calc_flag
_atom_site_refinement_flags
_atom_site_disorder_assembly
_atom_site_disorder_group
Pr1 Pr 0.247423(14) 0.63922(3) 0.61640(2) 0.01674(10) Uani 1 1 d . . .
P1 P 0.37798(7) 0.74900(16) 0.62944(10) 0.0194(3) Uani 1 1 d . . .
P2 P 0.26948(7) 1.04649(16) 0.56976(11) 0.0185(3) Uani 1 1 d . . .
O1 O 0.34320(17) 0.6538(4) 0.6498(3) 0.0230(9) Uani 1 1 d . . .
O2 O 0.34465(16) 0.8291(4) 0.5365(3) 0.0225(9) Uani 1 1 d . . .
O3 O 0.43053(17) 0.6609(5) 0.6445(3) 0.0314(10) Uani 1 1 d . . .
H3A H 0.4301 0.6728 0.5961 0.047 Uiso 1 1 d R . .
O4 O 0.25482(17) 0.8926(4) 0.5776(3) 0.0249(9) Uani 1 1 d . . .
O5 O 0.26462(18) 1.0810(4) 0.4813(3) 0.0262(10) Uani 1 1 d . . .
O6 O 0.23045(17) 1.1581(4) 0.5793(3) 0.0253(9) Uani 1 1 d . . .
H6A H 0.2320 1.2426 0.5598 0.038 Uiso 1 1 d R . .
O7 O 0.30828(17) 0.7836(4) 0.7691(3) 0.0251(9) Uani 1 1 d . . .
O8 O 0.30837(17) 0.9638(4) 0.8561(3) 0.0256(10) Uani 1 1 d . . .
O9 O 0.18827(18) 0.7749(5) 0.6618(3) 0.0307(10) Uani 1 1 d . . .
O10 O 0.19020(17) 0.9481(4) 0.7542(3) 0.0280(10) Uani 1 1 d . . .
O1W O 0.4372(3) 0.6831(6) 0.5052(4) 0.0757(19) Uani 1 1 d . . .
H1WA H 0.4655 0.6585 0.5030 0.114 Uiso 1 1 d R . .
H1WB H 0.4098 0.7246 0.4532 0.114 Uiso 1 1 d R . .
O2W O 0.0727(3) 0.1093(7) 0.6022(4) 0.086(2) Uani 1 1 d . . .
H2WA H 0.0490 0.0648 0.6094 0.128 Uiso 1 1 d R . .
H2WB H 0.0931 0.1718 0.6469 0.128 Uiso 1 1 d R . .
N1 N 0.3813(2) 0.9696(5) 0.7460(3) 0.0225(11) Uani 1 1 d . . .
H1A H 0.3546 0.9056 0.7411 0.027 Uiso 1 1 d R . .
C1 C 0.4185(3) 0.8812(6) 0.7267(4) 0.0255(14) Uani 1 1 d . . .
H1B H 0.4387 0.9487 0.7127 0.031 Uiso 1 1 d R . .
H1C H 0.4482 0.8289 0.7839 0.031 Uiso 1 1 d R . .
C2 C 0.3454(3) 1.0899(7) 0.6736(4) 0.0308(15) Uani 1 1 d . . .
H2A H 0.3433 1.1718 0.7063 0.037 Uiso 1 1 d R . .
H2B H 0.3672 1.1226 0.6505 0.037 Uiso 1 1 d R . .
C3 C 0.4201(3) 1.0301(7) 0.8468(4) 0.0302(15) Uani 1 1 d . . .
H3B H 0.3957 1.0857 0.8578 0.036 Uiso 1 1 d R . .
H3C H 0.4368 0.9484 0.8905 0.036 Uiso 1 1 d R . .
C4 C 0.4700(3) 1.1268(7) 0.8672(4) 0.0273(14) Uani 1 1 d . . .
C5 C 0.5275(3) 1.0710(7) 0.9161(4) 0.0288(14) Uani 1 1 d . . .
H5 H 0.5351 0.9734 0.9368 0.035 Uiso 1 1 calc R . .
C6 C 0.5735(3) 1.1588(8) 0.9343(4) 0.0379(17) Uani 1 1 d . . .
H6 H 0.6119 1.1205 0.9678 0.046 Uiso 1 1 calc R . .
C7 C 0.5629(3) 1.3019(8) 0.9032(5) 0.0443(19) Uani 1 1 d . . .
H7 H 0.5939 1.3605 0.9151 0.053 Uiso 1 1 calc R . .
C8 C 0.5058(3) 1.3598(8) 0.8537(5) 0.0436(18) Uani 1 1 d . . .
H8 H 0.4982 1.4565 0.8313 0.052 Uiso 1 1 calc R . .
C9 C 0.4608(3) 1.2732(7) 0.8382(4) 0.0337(16) Uani 1 1 d . . .
H9 H 0.4230 1.3137 0.8073 0.040 Uiso 1 1 calc R . .
C10 C 0.2828(3) 0.8699(6) 0.7910(4) 0.0207(12) Uani 1 1 d . . .
C11 C 0.2142(3) 0.8649(7) 0.7306(4) 0.0254(13) Uani 1 1 d . . .

loop_
_atom_site_aniso_label
_atom_site_aniso_U_11
_atom_site_aniso_U_22
_atom_site_aniso_U_33
_atom_site_aniso_U_23
_atom_site_aniso_U_13
_atom_site_aniso_U_12
Pr1 0.02333(18) 0.01240(15) 0.01834(16) -0.00025(14) 0.01457(14) -0.00058(14)
P1 0.0219(9) 0.0183(8) 0.0209(8) 0.0005(6) 0.0144(7) 0.0039(6)
P2 0.0258(9) 0.0118(8) 0.0209(8) -0.0007(6) 0.0156(7) -0.0004(6)
O1 0.028(2) 0.019(2) 0.031(2) 0.0040(18) 0.022(2) 0.0003(18)
O2 0.024(2) 0.024(2) 0.020(2) 0.0020(17) 0.0139(19) -0.0007(17)
O3 0.030(3) 0.040(3) 0.032(2) 0.009(2) 0.022(2) 0.017(2)
O4 0.021(2) 0.014(2) 0.033(2) 0.0025(17) 0.013(2) -0.0005(16)
O5 0.042(3) 0.018(2) 0.026(2) 0.0013(17) 0.025(2) 0.0031(19)
O6 0.035(3) 0.016(2) 0.034(2) 0.0063(17) 0.025(2) 0.0050(18)
O7 0.029(3) 0.029(2) 0.024(2) -0.0064(18) 0.020(2) 0.0029(18)
O8 0.025(2) 0.024(2) 0.029(2) -0.0125(18) 0.017(2) -0.0034(18)
O9 0.030(3) 0.033(3) 0.034(3) -0.019(2) 0.022(2) -0.0111(19)
O10 0.027(3) 0.033(3) 0.032(2) -0.0132(19) 0.021(2) 0.000(2)
O1W 0.121(5) 0.079(5) 0.077(4) 0.027(3) 0.086(4) 0.035(4)
O2W 0.063(4) 0.101(6) 0.079(5) 0.005(4) 0.036(4) -0.025(4)
N1 0.022(3) 0.022(3) 0.028(3) -0.004(2) 0.017(3) -0.009(2)
C1 0.022(3) 0.030(4) 0.027(3) -0.006(3) 0.015(3) -0.003(3)
C2 0.027(4) 0.023(3) 0.034(4) -0.007(3) 0.013(3) -0.002(3)
C3 0.036(4) 0.033(4) 0.027(3) -0.008(3) 0.021(3) -0.011(3)
C4 0.025(4) 0.035(4) 0.022(3) -0.012(3) 0.014(3) -0.011(3)
C5 0.029(4) 0.031(4) 0.018(3) -0.001(3) 0.010(3) -0.002(3)
C6 0.028(4) 0.050(5) 0.032(4) -0.007(3) 0.016(3) 0.002(3)
C7 0.035(5) 0.050(5) 0.053(5) -0.017(4) 0.029(4) -0.020(4)
C8 0.039(5) 0.036(4) 0.051(5) -0.005(4) 0.024(4) -0.009(4)
C9 0.029(4) 0.034(4) 0.036(4) -0.009(3) 0.018(3) -0.002(3)
C10 0.031(3) 0.021(3) 0.020(3) 0.001(3) 0.020(3) -0.002(3)
C11 0.029(4) 0.022(3) 0.032(3) -0.003(3) 0.022(3) -0.008(3)

loop_
_atom_type_symbol
_atom_type_description
_atom_type_scat_dispersion_real
_atom_type_scat_dispersion_imag
_atom_type_scat_source
C C 0.0033 0.0016 'International Tables Vol C Tables 4.2.6.8 and 6.1.1.4'
H H 0.0000 0.0000 'International Tables Vol C Tables 4.2.6.8 and 6.1.1.4'
N N 0.0061 0.0033 'International Tables Vol C Tables 4.2.6.8 and 6.1.1.4'
O O 0.0106 0.0060 'International Tables Vol C Tables 4.2.6.8 and 6.1.1.4'
P P 0.1023 0.0942 'International Tables Vol C Tables 4.2.6.8 and 6.1.1.4'
Pr Pr -0.2180 2.8214 'International Tables Vol C Tables 4.2.6.8 and 6.1.1.4'

loop_
_geom_angle_atom_site_label_1
_geom_angle_atom_site_label_2
_geom_angle_atom_site_label_3
_geom_angle
_geom_angle_site_symmetry_1
_geom_angle_site_symmetry_3
_geom_angle_publ_flag
O2 Pr1 O1 124.95(12) 7_566 . ?
O2 Pr1 O4 77.81(12) 7_566 . ?
O1 Pr1 O4 75.16(12) . . ?
O2 Pr1 O8 84.79(12) 7_566 4_546 ?
O1 Pr1 O8 137.74(13) . 4_546 ?
O4 Pr1 O8 146.01(13) . 4_546 ?
O2 Pr1 O7 136.39(13) 7_566 . ?
O1 Pr1 O7 76.41(12) . . ?
O4 Pr1 O7 71.94(13) . . ?
O8 Pr1 O7 103.41(12) 4_546 . ?
O2 Pr1 O5 73.55(13) 7_566 7_566 ?
O1 Pr1 O5 83.18(13) . 7_566 ?
O4 Pr1 O5 123.71(12) . 7_566 ?
O8 Pr1 O5 77.41(12) 4_546 7_566 ?
O7 Pr1 O5 149.99(13) . 7_566 ?
O2 Pr1 O10 142.32(13) 7_566 4_546 ?
O1 Pr1 O10 75.36(12) . 4_546 ?
O4 Pr1 O10 139.71(13) . 4_546 ?
O8 Pr1 O10 64.29(12) 4_546 4_546 ?
O7 Pr1 O10 74.89(14) . 4_546 ?
O5 Pr1 O10 78.83(13) 7_566 4_546 ?
O2 Pr1 O9 79.74(13) 7_566 . ?
O1 Pr1 O9 138.32(13) . . ?
O4 Pr1 O9 79.33(13) . . ?
O8 Pr1 O9 68.90(13) 4_546 . ?
O7 Pr1 O9 64.52(12) . . ?
O5 Pr1 O9 138.47(13) 7_566 . ?
O10 Pr1 O9 106.21(13) 4_546 . ?
O2 P1 O1 118.0(2) . . ?
O2 P1 O3 110.1(2) . . ?
O1 P1 O3 110.7(2) . . ?
O2 P1 C1 109.4(3) . . ?
O1 P1 C1 106.6(2) . . ?
O3 P1 C1 100.5(2) . . ?
O4 P2 O5 115.6(2) . . ?
O4 P2 O6 110.1(2) . . ?
O5 P2 O6 109.9(2) . . ?
O4 P2 C2 109.4(3) . . ?
O5 P2 C2 108.1(3) . . ?
O6 P2 C2 103.1(3) . . ?
P1 O1 Pr1 140.7(2) . . ?
P1 O2 Pr1 146.7(2) . 7_566 ?
P1 O3 H3A 108.9 . . ?
P2 O4 Pr1 170.3(2) . . ?
P2 O5 Pr1 115.4(2) . 7_566 ?
P2 O6 H6A 109.1 . . ?
C10 O7 Pr1 119.9(4) . . ?
C10 O8 Pr1 122.1(4) . 4_556 ?
C11 O9 Pr1 120.0(4) . . ?
C11 O10 Pr1 119.5(4) . 4_556 ?
H1WA O1W H1WB 109.5 . . ?
H2WA O2W H2WB 109.5 . . ?
C2 N1 C1 113.5(4) . . ?
C2 N1 C3 111.6(5) . . ?
C1 N1 C3 110.1(4) . . ?
C2 N1 H1A 106.5 . . ?
C1 N1 H1A 106.5 . . ?
C3 N1 H1A 108.3 . . ?
N1 C1 P1 115.6(4) . . ?
N1 C1 H1B 108.3 . . ?
P1 C1 H1B 108.3 . . ?
N1 C1 H1C 108.2 . . ?
P1 C1 H1C 108.5 . . ?
H1B C1 H1C 107.7 . . ?
N1 C2 P2 118.2(4) . . ?
N1 C2 H2A 107.8 . . ?
P2 C2 H2A 107.8 . . ?
N1 C2 H2B 107.7 . . ?
P2 C2 H2B 107.7 . . ?
H2A C2 H2B 107.3 . . ?
C4 C3 N1 113.8(4) . . ?
C4 C3 H3B 108.9 . . ?
N1 C3 H3B 108.9 . . ?
C4 C3 H3C 108.7 . . ?
N1 C3 H3C 108.5 . . ?
H3B C3 H3C 107.9 . . ?
C9 C4 C5 117.7(6) . . ?
C9 C4 C3 121.9(6) . . ?
C5 C4 C3 120.5(6) . . ?
C6 C5 C4 120.8(6) . . ?
C6 C5 H5 119.6 . . ?
C4 C5 H5 119.6 . . ?
C7 C6 C5 120.2(7) . . ?
C7 C6 H6 119.9 . . ?
C5 C6 H6 119.9 . . ?
C6 C7 C8 120.0(7) . . ?
C6 C7 H7 120.0 . . ?
C8 C7 H7 120.0 . . ?
C9 C8 C7 119.4(7) . . ?
C9 C8 H8 120.3 . . ?
C7 C8 H8 120.3 . . ?
C8 C9 C4 121.9(6) . . ?
C8 C9 H9 119.1 . . ?
C4 C9 H9 119.1 . . ?
O8 C10 O7 125.3(5) . . ?
O8 C10 C11 116.3(5) . . ?
O7 C10 C11 118.3(5) . . ?
O10 C11 O9 126.6(6) . . ?
O10 C11 C10 117.3(5) . . ?
O9 C11 C10 116.1(5) . . ?

loop_
_geom_bond_atom_site_label_1
_geom_bond_atom_site_label_2
_geom_bond_distance
_geom_bond_site_symmetry_2
_geom_bond_publ_flag
Pr1 O2 2.372(4) 7_566 ?
Pr1 O1 2.390(4) . ?
Pr1 O4 2.437(4) . ?
Pr1 O8 2.474(4) 4_546 ?
Pr1 O7 2.510(4) . ?
Pr1 O5 2.515(4) 7_566 ?
Pr1 O10 2.536(4) 4_546 ?
Pr1 O9 2.549(4) . ?
P1 O2 1.491(4) . ?
P1 O1 1.498(4) . ?
P1 O3 1.555(4) . ?
P1 C1 1.817(6) . ?
P2 O4 1.482(4) . ?
P2 O5 1.506(4) . ?
P2 O6 1.572(4) . ?
P2 C2 1.831(6) . ?
O2 Pr1 2.372(4) 7_566 ?
O3 H3A 0.8499 . ?
O5 Pr1 2.515(4) 7_566 ?
O6 H6A 0.8498 . ?
O7 C10 1.266(6) . ?
O8 C10 1.247(6) . ?
O8 Pr1 2.474(4) 4_556 ?
O9 C11 1.263(7) . ?
O10 C11 1.237(6) . ?
O10 Pr1 2.536(4) 4_556 ?
O1W H1WA 0.8500 . ?
O1W H1WB 0.8499 . ?
O2W H2WA 0.8501 . ?
O2W H2WB 0.8501 . ?
N1 C2 1.509(7) . ?
N1 C1 1.507(7) . ?
N1 C3 1.516(7) . ?
N1 H1A 0.9100 . ?
C1 H1B 0.9599 . ?
C1 H1C 0.9599 . ?
C2 H2A 0.9600 . ?
C2 H2B 0.9600 . ?
C3 C4 1.501(8) . ?
C3 H3B 0.9598 . ?
C3 H3C 0.9600 . ?
C4 C9 1.387(8) . ?
C4 C5 1.392(8) . ?
C5 C6 1.382(8) . ?
C5 H5 0.9300 . ?
C6 C7 1.367(9) . ?
C6 H6 0.9300 . ?
C7 C8 1.388(9) . ?
C7 H7 0.9300 . ?
C8 C9 1.369(9) . ?
C8 H8 0.9300 . ?
C9 H9 0.9300 . ?
C10 C11 1.544(8) . ?
